data_4084095
loop_
_publ_author_name
'Schulz, Ji\<r\'i'
'Uhl\'ik, Filip'
'Speck, J. Matth\"aus'
'C\'isa\<rov\'a, Ivana'
'Lang, Heinrich'
'\<St\<epni\<cka, Petr'

_publ_section_title
;
 Synthesis, Crystal Structures, and Electrochemical Behavior of Fe--Ru
 Heterobimetallic Complexes with Bridged Metallocene Units
;
_journal_issue 18
_journal_name_full Organometallics
_journal_page_first 5020
_journal_paper_doi 10.1021/om500505n
_journal_volume 33
_journal_year 2014
_chemical_formula_moiety 'C28 H33 Fe Ru, Cl, C H2 Cl2'
_chemical_formula_sum 'C29 H35 Cl3 Fe Ru'
_chemical_formula_weight 646.84
_chemical_name_systematic
; 
 ? 
;
_space_group_IT_number 14
_symmetry_cell_setting monoclinic
_symmetry_space_group_name_Hall '-P 2ybc'
_symmetry_space_group_name_H-M 'P 1 21/c 1'
_atom_sites_solution_hydrogens geom
_atom_sites_solution_primary direct
_atom_sites_solution_secondary difmap
_audit_creation_method SHELXL-97
_cell_angle_alpha 90.00
_cell_angle_beta 94.9460(10)
_cell_angle_gamma 90.00
_cell_formula_units_Z 4
_cell_length_a 11.4639(3)
_cell_length_b 15.1728(3)
_cell_length_c 15.9971(4)
_cell_measurement_reflns_used 9943
_cell_measurement_temperature 150(2)
_cell_measurement_theta_max 27.50
_cell_measurement_theta_min 2.23
_cell_volume 2772.17(11)
_computing_cell_refinement 'Bruker SAINT'
_computing_data_collection 'Bruker APEX2'
_computing_data_reduction 'Bruker SAINT'
_computing_molecular_graphics 'PLATON (Spek, 2003)'
_computing_publication_material 'PLATON (Spek, 2003)'
_computing_structure_refinement 'SHELXL-97 (Sheldrick, 2008)'
_computing_structure_solution 'SHELXS-97 (Sheldrick, 2008)'
_diffrn_ambient_temperature 150(2)
_diffrn_measured_fraction_theta_full 1.000
_diffrn_measured_fraction_theta_max 1.000
_diffrn_measurement_device_type 'Bruker APEX-II CCD'
_diffrn_measurement_method '\f and \w scans'
_diffrn_radiation_monochromator graphite
_diffrn_radiation_source 'fine-focus sealed tube'
_diffrn_radiation_type MoK\a
_diffrn_radiation_wavelength 0.71073
_diffrn_reflns_av_R_equivalents 0.0268
_diffrn_reflns_av_sigmaI/netI 0.0217
_diffrn_reflns_limit_h_max 14
_diffrn_reflns_limit_h_min -14
_diffrn_reflns_limit_k_max 19
_diffrn_reflns_limit_k_min -19
_diffrn_reflns_limit_l_max 20
_diffrn_reflns_limit_l_min -20
_diffrn_reflns_number 32704
_diffrn_reflns_theta_full 27.50
_diffrn_reflns_theta_max 27.50
_diffrn_reflns_theta_min 1.78
_exptl_absorpt_coefficient_mu 1.374
_exptl_absorpt_correction_T_max 0.770
_exptl_absorpt_correction_T_min 0.586
_exptl_absorpt_correction_type numerical
_exptl_absorpt_process_details SADABS
_exptl_crystal_colour yellow
_exptl_crystal_density_diffrn 1.550
_exptl_crystal_density_method 'not measured'
_exptl_crystal_description block
_exptl_crystal_F_000 1320
_exptl_crystal_size_max 0.43
_exptl_crystal_size_mid 0.33
_exptl_crystal_size_min 0.20
_refine_diff_density_max 0.389
_refine_diff_density_min -0.331
_refine_diff_density_rms 0.056
_refine_ls_extinction_method none
_refine_ls_goodness_of_fit_ref 1.027
_refine_ls_hydrogen_treatment constr
_refine_ls_matrix_type full
_refine_ls_number_parameters 334
_refine_ls_number_reflns 6375
_refine_ls_number_restraints 0
_refine_ls_restrained_S_all 1.027
_refine_ls_R_factor_all 0.0295
_refine_ls_R_factor_gt 0.0221
_refine_ls_shift/su_max 0.001
_refine_ls_shift/su_mean 0.000
_refine_ls_structure_factor_coef Fsqd
_refine_ls_weighting_details 'calc w=1/[\s^2^(Fo^2^)+(0.0208P)^2^+1.5242P] where P=(Fo^2^+2Fc^2^)/3'
_refine_ls_weighting_scheme calc
_refine_ls_wR_factor_gt 0.0489
_refine_ls_wR_factor_ref 0.0520
_reflns_number_gt 5481
_reflns_number_total 6375
_reflns_threshold_expression >2sigma(I)
_cod_data_source_file om500505n_si_002.cif
_cod_data_source_block js184
_cod_depositor_comments
;
The following automatic conversions were performed:
'_atom_site_symetry_multiplicity' tag replaced with
'_atom_site_symmetry_multiplicity'.

Automatic conversion script
Id: cif_correct_tags 1440 2010-10-19 06:21:57Z saulius 
;
_cod_original_sg_symbol_H-M 'P 21/c'
_cod_database_code 4084095

loop_
_symmetry_equiv_pos_as_xyz
'x, y, z'
'-x, y+1/2, -z+1/2'
'-x, -y, -z'
'x, -y-1/2, z-1/2'

loop_
_atom_site_label
_atom_site_type_symbol
_atom_site_fract_x
_atom_site_fract_y
_atom_site_fract_z
_atom_site_U_iso_or_equiv
_atom_site_adp_type
_atom_site_occupancy
_atom_site_symmetry_multiplicity
_atom_site_calc_flag
_atom_site_refinement_flags
_atom_site_disorder_assembly
_atom_site_disorder_group
Ru Ru 0.370619(12) 0.167456(8) 0.135608(8) 0.01740(4) Uani 1 1 d . A 4
Fe Fe 0.78296(2) 0.107110(16) 0.446406(16) 0.02469(7) Uani 1 1 d . A 4
Cl Cl 0.63807(4) 0.91299(3) 0.15759(3) 0.03051(10) Uani 1 1 d . B 4
C1 C 0.78732(16) 0.21664(11) 0.37071(13) 0.0295(4) Uani 1 1 d . A 4
C2 C 0.7441(2) 0.23848(13) 0.44823(14) 0.0402(5) Uani 1 1 d . A 4
H2 H 0.6696 0.2635 0.4553 0.048 Uiso 1 1 calc R A 4
C3 C 0.8313(3) 0.21648(15) 0.51404(16) 0.0533(7) Uani 1 1 d . A 4
H3 H 0.8253 0.2247 0.5724 0.064 Uiso 1 1 calc R A 4
C4 C 0.9278(2) 0.18048(14) 0.47728(17) 0.0492(6) Uani 1 1 d . A 4
H4 H 0.9979 0.1594 0.5065 0.059 Uiso 1 1 calc R A 4
C5 C 0.90223(17) 0.18119(13) 0.38936(15) 0.0376(5) Uani 1 1 d . A 4
H5 H 0.9529 0.1614 0.3493 0.045 Uiso 1 1 calc R A 4
C6 C 0.70068(19) 0.00517(12) 0.38162(13) 0.0330(4) Uani 1 1 d . A 4
H6 H 0.6775 0.0038 0.3232 0.040 Uiso 1 1 calc R A 4
C7 C 0.6324(2) 0.03508(14) 0.44476(14) 0.0384(5) Uani 1 1 d . A 4
H7 H 0.5549 0.0574 0.4366 0.046 Uiso 1 1 calc R A 4
C8 C 0.6998(2) 0.02596(16) 0.52263(14) 0.0512(7) Uani 1 1 d . A 4
H8 H 0.6752 0.0411 0.5760 0.061 Uiso 1 1 calc R A 4
C9 C 0.8095(2) -0.00928(15) 0.50759(15) 0.0481(6) Uani 1 1 d . A 4
H9 H 0.8720 -0.0219 0.5488 0.058 Uiso 1 1 calc R A 4
C10 C 0.8101(2) -0.02245(13) 0.42059(15) 0.0395(5) Uani 1 1 d . A 4
H10 H 0.8731 -0.0459 0.3928 0.047 Uiso 1 1 calc R A 4
C11 C 0.72781(16) 0.23058(13) 0.28464(13) 0.0318(4) Uani 1 1 d . A 4
H11A H 0.7624 0.1899 0.2452 0.038 Uiso 1 1 calc R A 4
H11B H 0.7434 0.2915 0.2665 0.038 Uiso 1 1 calc R A 4
C12 C 0.59524(16) 0.21597(14) 0.27897(12) 0.0314(4) Uani 1 1 d . A 4
H12A H 0.5784 0.1582 0.3040 0.038 Uiso 1 1 calc R A 4
H12B H 0.5585 0.2623 0.3115 0.038 Uiso 1 1 calc R A 4
C13 C 0.54318(15) 0.21843(11) 0.18935(12) 0.0237(4) Uani 1 1 d . A 4
C14 C 0.56062(16) 0.14705(12) 0.13447(13) 0.0277(4) Uani 1 1 d . A 4
H14 H 0.6075 0.0984 0.1541 0.033 Uiso 1 1 calc R A 4
C15 C 0.50920(17) 0.14750(12) 0.05112(13) 0.0313(4) Uani 1 1 d . A 4
H15 H 0.5213 0.0992 0.0151 0.038 Uiso 1 1 calc R A 4
C16 C 0.43976(17) 0.21954(13) 0.02109(12) 0.0304(4) Uani 1 1 d . A 4
H16 H 0.4053 0.2199 -0.0351 0.036 Uiso 1 1 calc R A 4
C17 C 0.42174(17) 0.29120(12) 0.07504(12) 0.0274(4) Uani 1 1 d . A 4
H17 H 0.3755 0.3400 0.0549 0.033 Uiso 1 1 calc R A 4
C18 C 0.47243(15) 0.29045(11) 0.15898(12) 0.0240(4) Uani 1 1 d . A 4
H18 H 0.4591 0.3384 0.1952 0.029 Uiso 1 1 calc R A 4
C19 C 0.30403(15) 0.05747(11) 0.20595(11) 0.0204(3) Uani 1 1 d . A 4
C20 C 0.26130(15) 0.05035(11) 0.11927(11) 0.0225(4) Uani 1 1 d . A 4
C21 C 0.19248(15) 0.12693(12) 0.09718(11) 0.0235(4) Uani 1 1 d . A 4
C22 C 0.19216(15) 0.18120(11) 0.17059(11) 0.0225(4) Uani 1 1 d . A 4
C23 C 0.26114(15) 0.13837(11) 0.23771(11) 0.0203(3) Uani 1 1 d . A 4
C24 C 0.37705(17) -0.01022(12) 0.25425(12) 0.0282(4) Uani 1 1 d . A 4
H24A H 0.4191 0.0175 0.3033 0.042 Uiso 1 1 calc R A 4
H24B H 0.4335 -0.0354 0.2183 0.042 Uiso 1 1 calc R A 4
H24C H 0.3263 -0.0571 0.2728 0.042 Uiso 1 1 calc R A 4
C25 C 0.28094(19) -0.02636(12) 0.06339(13) 0.0341(5) Uani 1 1 d . A 4
H25A H 0.2144 -0.0669 0.0631 0.051 Uiso 1 1 calc R A 4
H25B H 0.3528 -0.0572 0.0842 0.051 Uiso 1 1 calc R A 4
H25C H 0.2885 -0.0052 0.0062 0.051 Uiso 1 1 calc R A 4
C26 C 0.13152(19) 0.14455(16) 0.01206(13) 0.0390(5) Uani 1 1 d . A 4
H26A H 0.1787 0.1212 -0.0311 0.059 Uiso 1 1 calc R A 4
H26B H 0.1213 0.2082 0.0042 0.059 Uiso 1 1 calc R A 4
H26C H 0.0547 0.1157 0.0075 0.059 Uiso 1 1 calc R A 4
C27 C 0.12724(18) 0.26593(13) 0.17893(13) 0.0325(4) Uani 1 1 d . A 4
H27A H 0.0509 0.2537 0.1996 0.049 Uiso 1 1 calc R A 4
H27B H 0.1159 0.2948 0.1240 0.049 Uiso 1 1 calc R A 4
H27C H 0.1725 0.3047 0.2186 0.049 Uiso 1 1 calc R A 4
C28 C 0.27894(18) 0.17124(12) 0.32622(11) 0.0278(4) Uani 1 1 d . A 4
H28A H 0.2869 0.2355 0.3260 0.042 Uiso 1 1 calc R A 4
H28B H 0.3501 0.1449 0.3540 0.042 Uiso 1 1 calc R A 4
H28C H 0.2115 0.1548 0.3565 0.042 Uiso 1 1 calc R A 4
C91 C 0.0897(4) 0.4864(4) 0.2923(3) 0.0902(18) Uani 0.75 1 d P C 1
H91A H 0.1171 0.4346 0.3260 0.108 Uiso 0.75 1 calc PR C 1
H91B H 0.1482 0.4978 0.2516 0.108 Uiso 0.75 1 calc PR C 1
Cl91 Cl -0.04932(13) 0.45671(12) 0.23268(9) 0.0688(4) Uani 0.75 1 d P C 1
Cl92 Cl 0.0891(3) 0.57591(19) 0.35876(11) 0.0649(5) Uani 0.75 1 d P C 1
C92 C 0.0434(10) 0.4653(7) 0.3201(7) 0.038(2) Uiso 0.25 1 d P D 2
H92A H 0.1115 0.4328 0.3018 0.045 Uiso 0.25 1 calc PR D 2
H92B H 0.0345 0.4461 0.3784 0.045 Uiso 0.25 1 calc PR D 2
Cl93 Cl -0.0350(4) 0.4391(4) 0.2813(4) 0.114(2) Uani 0.25 1 d P D 2
Cl94 Cl 0.0874(7) 0.5793(5) 0.3272(4) 0.076(2) Uani 0.25 1 d P D 2

loop_
_atom_site_aniso_label
_atom_site_aniso_U_11
_atom_site_aniso_U_22
_atom_site_aniso_U_33
_atom_site_aniso_U_23
_atom_site_aniso_U_13
_atom_site_aniso_U_12
Ru 0.02042(7) 0.01402(6) 0.01787(7) 0.00118(5) 0.00216(5) 0.00210(5)
Fe 0.03158(15) 0.01982(12) 0.02142(13) -0.00022(10) -0.00499(11) -0.00433(10)
Cl 0.0389(3) 0.0246(2) 0.0284(2) -0.00190(18) 0.0050(2) 0.00246(19)
C1 0.0256(10) 0.0187(8) 0.0424(12) 0.0059(8) -0.0071(8) -0.0067(7)
C2 0.0529(14) 0.0220(9) 0.0440(13) -0.0086(9) -0.0060(11) 0.0011(9)
C3 0.083(2) 0.0308(12) 0.0412(14) -0.0114(10) -0.0221(13) -0.0097(12)
C4 0.0466(14) 0.0332(12) 0.0617(16) 0.0043(11) -0.0300(12) -0.0130(10)
C5 0.0241(10) 0.0312(11) 0.0550(14) 0.0137(10) -0.0102(9) -0.0084(8)
C6 0.0473(12) 0.0227(9) 0.0280(10) 0.0004(8) -0.0019(9) -0.0119(9)
C7 0.0381(12) 0.0370(11) 0.0407(12) 0.0032(10) 0.0063(10) -0.0148(9)
C8 0.0765(19) 0.0532(15) 0.0252(11) 0.0045(10) 0.0119(12) -0.0240(13)
C9 0.0656(17) 0.0333(12) 0.0422(13) 0.0180(10) -0.0144(12) -0.0093(11)
C10 0.0515(14) 0.0197(9) 0.0468(13) 0.0000(9) 0.0010(11) 0.0000(9)
C11 0.0239(9) 0.0307(10) 0.0399(11) 0.0143(9) -0.0017(8) -0.0021(8)
C12 0.0226(9) 0.0407(11) 0.0302(10) 0.0110(9) -0.0024(8) -0.0018(8)
C13 0.0187(8) 0.0241(9) 0.0286(10) 0.0062(7) 0.0026(7) -0.0023(7)
C14 0.0221(9) 0.0223(9) 0.0402(11) 0.0077(8) 0.0108(8) 0.0039(7)
C15 0.0350(11) 0.0264(9) 0.0353(11) -0.0041(8) 0.0186(9) -0.0038(8)
C16 0.0379(11) 0.0329(10) 0.0210(9) 0.0056(8) 0.0061(8) -0.0067(8)
C17 0.0315(10) 0.0200(9) 0.0304(10) 0.0100(7) 0.0010(8) -0.0002(7)
C18 0.0262(9) 0.0162(8) 0.0294(10) 0.0005(7) 0.0021(8) -0.0018(7)
C19 0.0213(8) 0.0168(8) 0.0236(9) 0.0013(7) 0.0051(7) -0.0025(6)
C20 0.0224(9) 0.0204(8) 0.0254(9) -0.0039(7) 0.0051(7) -0.0037(7)
C21 0.0209(9) 0.0257(9) 0.0235(9) -0.0032(7) 0.0005(7) 0.0012(7)
C22 0.0209(9) 0.0225(9) 0.0244(9) -0.0012(7) 0.0035(7) 0.0030(7)
C23 0.0211(8) 0.0181(8) 0.0220(9) 0.0002(7) 0.0040(7) -0.0028(6)
C24 0.0325(10) 0.0215(9) 0.0311(10) 0.0069(8) 0.0061(8) 0.0020(7)
C25 0.0407(12) 0.0253(9) 0.0372(11) -0.0121(9) 0.0087(9) -0.0031(8)
C26 0.0344(11) 0.0544(13) 0.0269(11) -0.0053(10) -0.0059(9) 0.0091(10)
C27 0.0340(11) 0.0284(10) 0.0352(11) -0.0015(8) 0.0037(9) 0.0113(8)
C28 0.0378(11) 0.0239(9) 0.0222(9) -0.0009(7) 0.0047(8) -0.0019(8)
C91 0.067(3) 0.134(5) 0.065(3) -0.034(3) -0.017(2) 0.062(3)
Cl91 0.0393(6) 0.0908(8) 0.0763(8) -0.0013(8) 0.0054(6) 0.0232(5)
Cl92 0.0625(8) 0.0766(10) 0.0582(8) 0.0078(7) 0.0203(7) 0.0283(7)
Cl93 0.041(2) 0.136(5) 0.163(5) -0.092(5) 0.004(3) 0.018(2)
Cl94 0.058(3) 0.046(2) 0.127(6) 0.004(4) 0.039(4) -0.0010(17)

loop_
_atom_type_symbol
_atom_type_description
_atom_type_scat_dispersion_real
_atom_type_scat_dispersion_imag
_atom_type_scat_source
C C 0.0033 0.0016 'International Tables Vol C Tables 4.2.6.8 and 6.1.1.4'
H H 0.0000 0.0000 'International Tables Vol C Tables 4.2.6.8 and 6.1.1.4'
Cl Cl 0.1484 0.1585 'International Tables Vol C Tables 4.2.6.8 and 6.1.1.4'
Fe Fe 0.3463 0.8444 'International Tables Vol C Tables 4.2.6.8 and 6.1.1.4'
Ru Ru -1.2594 0.8363 'International Tables Vol C Tables 4.2.6.8 and 6.1.1.4'

loop_
_geom_angle_atom_site_label_1
_geom_angle_atom_site_label_2
_geom_angle_atom_site_label_3
_geom_angle
C21 Ru C22 38.53(6)
C21 Ru C20 38.45(7)
C22 Ru C20 64.22(6)
C21 Ru C19 64.40(7)
C22 Ru C19 64.11(6)
C20 Ru C19 38.38(6)
C21 Ru C23 64.42(7)
C22 Ru C23 38.33(6)
C20 Ru C23 64.15(6)
C19 Ru C23 38.20(6)
C21 Ru C15 120.01(7)
C22 Ru C15 156.65(8)
C20 Ru C15 104.67(7)
C19 Ru C15 121.01(7)
C23 Ru C15 157.55(7)
C21 Ru C14 149.91(7)
C22 Ru C14 165.44(7)
C20 Ru C14 116.35(7)
C19 Ru C14 106.64(6)
C23 Ru C14 127.53(7)
C15 Ru C14 37.44(7)
C21 Ru C16 105.26(7)
C22 Ru C16 126.33(7)
C20 Ru C16 115.93(7)
C19 Ru C16 150.19(7)
C23 Ru C16 164.32(7)
C15 Ru C16 37.45(7)
C14 Ru C16 67.46(7)
C21 Ru C17 113.22(7)
C22 Ru C17 108.74(7)
C20 Ru C17 144.16(7)
C19 Ru C17 171.62(7)
C23 Ru C17 133.45(7)
C15 Ru C17 67.33(7)
C14 Ru C17 79.42(7)
C16 Ru C17 37.33(7)
C21 Ru C18 139.07(7)
C22 Ru C18 111.65(6)
C20 Ru C18 175.62(6)
C19 Ru C18 139.29(7)
C23 Ru C18 111.80(7)
C15 Ru C18 79.71(7)
C14 Ru C18 67.22(7)
C16 Ru C18 67.44(7)
C17 Ru C18 37.29(7)
C21 Ru C13 172.23(7)
C22 Ru C13 133.70(7)
C20 Ru C13 144.39(7)
C19 Ru C13 113.85(6)
C23 Ru C13 109.23(7)
C15 Ru C13 67.63(7)
C14 Ru C13 37.38(7)
C16 Ru C13 79.93(7)
C17 Ru C13 67.34(7)
C18 Ru C13 37.32(6)
C4 Fe C8 127.25(10)
C4 Fe C9 105.97(10)
C8 Fe C9 40.55(11)
C4 Fe C3 40.59(11)
C8 Fe C3 107.25(11)
C9 Fe C3 115.55(10)
C4 Fe C10 116.34(10)
C8 Fe C10 67.91(10)
C9 Fe C10 40.46(9)
C3 Fe C10 148.91(10)
C4 Fe C7 166.50(10)
C8 Fe C7 40.70(9)
C9 Fe C7 68.39(10)
C3 Fe C7 129.47(11)
C10 Fe C7 67.94(9)
C4 Fe C2 68.61(10)
C8 Fe C2 118.00(11)
C9 Fe C2 149.99(10)
C3 Fe C2 41.01(9)
C10 Fe C2 168.85(9)
C7 Fe C2 109.71(10)
C4 Fe C5 40.60(9)
C8 Fe C5 165.75(10)
C9 Fe C5 127.98(10)
C3 Fe C5 68.07(11)
C10 Fe C5 108.68(9)
C7 Fe C5 152.35(9)
C2 Fe C5 67.99(9)
C4 Fe C6 150.66(10)
C8 Fe C6 68.01(9)
C9 Fe C6 68.28(9)
C3 Fe C6 168.43(11)
C10 Fe C6 40.54(9)
C7 Fe C6 40.22(8)
C2 Fe C6 130.77(9)
C5 Fe C6 119.09(9)
C4 Fe C1 68.82(8)
C8 Fe C1 151.66(10)
C9 Fe C1 167.33(10)
C3 Fe C1 68.57(9)
C10 Fe C1 130.35(9)
C7 Fe C1 119.20(8)
C2 Fe C1 40.32(9)
C5 Fe C1 40.79(8)
C6 Fe C1 110.22(8)
C2 C1 C5 106.94(19)
C2 C1 C11 127.36(18)
C5 C1 C11 125.7(2)
C2 C1 Fe 69.23(11)
C5 C1 Fe 69.06(11)
C11 C1 Fe 128.48(13)
C1 C2 C3 108.4(2)
C1 C2 Fe 70.46(11)
C3 C2 Fe 69.06(12)
C1 C2 H2 125.8
C3 C2 H2 125.8
Fe C2 H2 126.3
C4 C3 C2 108.0(2)
C4 C3 Fe 69.42(13)
C2 C3 Fe 69.92(12)
C4 C3 H3 126.0
C2 C3 H3 126.0
Fe C3 H3 126.2
C3 C4 C5 108.1(2)
C3 C4 Fe 69.98(13)
C5 C4 Fe 70.48(12)
C3 C4 H4 126.0
C5 C4 H4 126.0
Fe C4 H4 125.2
C4 C5 C1 108.6(2)
C4 C5 Fe 68.93(13)
C1 C5 Fe 70.15(11)
C4 C5 H5 125.7
C1 C5 H5 125.7
Fe C5 H5 126.8
C7 C6 C10 107.84(19)
C7 C6 Fe 69.69(11)
C10 C6 Fe 69.42(11)
C7 C6 H6 126.1
C10 C6 H6 126.1
Fe C6 H6 126.4
C6 C7 C8 107.8(2)
C6 C7 Fe 70.09(11)
C8 C7 Fe 69.14(13)
C6 C7 H7 126.1
C8 C7 H7 126.1
Fe C7 H7 126.2
C9 C8 C7 108.4(2)
C9 C8 Fe 69.78(13)
C7 C8 Fe 70.16(12)
C9 C8 H8 125.8
C7 C8 H8 125.8
Fe C8 H8 125.8
C8 C9 C10 107.7(2)
C8 C9 Fe 69.66(13)
C10 C9 Fe 70.11(12)
C8 C9 H9 126.2
C10 C9 H9 126.2
Fe C9 H9 125.7
C9 C10 C6 108.3(2)
C9 C10 Fe 69.43(12)
C6 C10 Fe 70.05(11)
C9 C10 H10 125.8
C6 C10 H10 125.8
Fe C10 H10 126.3
C1 C11 C12 113.90(16)
C1 C11 H11A 108.8
C12 C11 H11A 108.8
C1 C11 H11B 108.8
C12 C11 H11B 108.8
H11A C11 H11B 107.7
C13 C12 C11 111.28(16)
C13 C12 H12A 109.4
C11 C12 H12A 109.4
C13 C12 H12B 109.4
C11 C12 H12B 109.4
H12A C12 H12B 108.0
C14 C13 C18 118.81(17)
C14 C13 C12 120.33(17)
C18 C13 C12 120.82(17)
C14 C13 Ru 70.36(10)
C18 C13 Ru 70.93(10)
C12 C13 Ru 128.70(12)
C15 C14 C13 120.76(17)
C15 C14 Ru 70.98(11)
C13 C14 Ru 72.26(10)
C15 C14 H14 119.6
C13 C14 H14 119.6
Ru C14 H14 129.6
C14 C15 C16 120.18(17)
C14 C15 Ru 71.58(10)
C16 C15 Ru 71.68(10)
C14 C15 H15 119.9
C16 C15 H15 119.9
Ru C15 H15 129.2
C15 C16 C17 119.69(18)
C15 C16 Ru 70.87(10)
C17 C16 Ru 71.73(10)
C15 C16 H16 120.2
C17 C16 H16 120.2
Ru C16 H16 129.7
C16 C17 C18 120.18(17)
C16 C17 Ru 70.93(10)
C18 C17 Ru 71.39(10)
C16 C17 H17 119.9
C18 C17 H17 119.9
Ru C17 H17 130.4
C17 C18 C13 120.37(16)
C17 C18 Ru 71.32(10)
C13 C18 Ru 71.75(10)
C17 C18 H18 119.8
C13 C18 H18 119.8
Ru C18 H18 129.6
C23 C19 C20 107.97(15)
C23 C19 C24 126.79(16)
C20 C19 C24 125.20(15)
C23 C19 Ru 70.98(9)
C20 C19 Ru 70.44(9)
C24 C19 Ru 125.78(12)
C21 C20 C19 108.21(15)
C21 C20 C25 126.30(17)
C19 C20 C25 125.43(17)
C21 C20 Ru 70.52(10)
C19 C20 Ru 71.18(9)
C25 C20 Ru 126.29(12)
C20 C21 C22 107.71(16)
C20 C21 C26 124.91(17)
C22 C21 C26 127.38(16)
C20 C21 Ru 71.03(10)
C22 C21 Ru 70.99(10)
C26 C21 Ru 124.06(14)
C23 C22 C21 108.24(15)
C23 C22 C27 124.68(16)
C21 C22 C27 127.03(17)
C23 C22 Ru 71.28(9)
C21 C22 Ru 70.48(10)
C27 C22 Ru 126.19(13)
C19 C23 C22 107.88(15)
C19 C23 C28 126.71(16)
C22 C23 C28 125.34(16)
C19 C23 Ru 70.82(9)
C22 C23 Ru 70.39(10)
C28 C23 Ru 126.72(12)
Cl92 C91 Cl91 117.6(2)
Cl92 C91 H91A 107.9
Cl91 C91 H91A 107.9
Cl92 C91 H91B 107.9
Cl91 C91 H91B 107.9
H91A C91 H91B 107.2
Cl93 C92 Cl94 125.7(9)
Cl93 C92 H92A 105.9
Cl94 C92 H92A 105.9
Cl93 C92 H92B 105.9
Cl94 C92 H92B 105.9
H92A C92 H92B 106.2

loop_
_geom_bond_atom_site_label_1
_geom_bond_atom_site_label_2
_geom_bond_distance
Ru C21 2.1702(18)
Ru C22 2.1770(17)
Ru C20 2.1770(17)
Ru C19 2.1867(16)
Ru C23 2.1889(16)
Ru C15 2.1938(18)
Ru C14 2.2016(18)
Ru C16 2.2044(18)
Ru C17 2.2148(17)
Ru C18 2.2157(17)
Ru C13 2.2265(18)
Fe C4 2.024(2)
Fe C8 2.028(2)
Fe C9 2.029(2)
Fe C3 2.032(2)
Fe C10 2.038(2)
Fe C7 2.041(2)
Fe C2 2.043(2)
Fe C5 2.045(2)
Fe C6 2.0463(19)
Fe C1 2.0593(18)
C1 C2 1.414(3)
C1 C5 1.430(3)
C1 C11 1.498(3)
C2 C3 1.427(3)
C2 H2 0.9500
C3 C4 1.407(4)
C3 H3 0.9500
C4 C5 1.412(3)
C4 H4 0.9500
C5 H5 0.9500
C6 C7 1.405(3)
C6 C10 1.415(3)
C6 H6 0.9500
C7 C8 1.415(3)
C7 H7 0.9500
C8 C9 1.406(4)
C8 H8 0.9500
C9 C10 1.407(3)
C9 H9 0.9500
C10 H10 0.9500
C11 C12 1.531(3)
C11 H11A 0.9900
C11 H11B 0.9900
C12 C13 1.505(3)
C12 H12A 0.9900
C12 H12B 0.9900
C13 C14 1.419(3)
C13 C18 1.421(2)
C14 C15 1.411(3)
C14 H14 0.9500
C15 C16 1.412(3)
C15 H15 0.9500
C16 C17 1.414(3)
C16 H16 0.9500
C17 C18 1.416(3)
C17 H17 0.9500
C18 H18 0.9500
C19 C23 1.432(2)
C19 C20 1.434(2)
C19 C24 1.497(2)
C20 C21 1.432(2)
C20 C25 1.496(2)
C21 C22 1.434(2)
C21 C26 1.500(3)
C22 C23 1.433(2)
C22 C27 1.497(2)
C23 C28 1.498(2)
C24 H24A 0.9800
C24 H24B 0.9800
C24 H24C 0.9800
C25 H25A 0.9800
C25 H25B 0.9800
C25 H25C 0.9800
C26 H26A 0.9800
C26 H26B 0.9800
C26 H26C 0.9800
C27 H27A 0.9800
C27 H27B 0.9800
C27 H27C 0.9800
C28 H28A 0.9800
C28 H28B 0.9800
C28 H28C 0.9800
C91 Cl92 1.724(5)
C91 Cl91 1.841(5)
C91 H91A 0.9900
C91 H91B 0.9900
C92 Cl93 1.120(12)
C92 Cl94 1.802(12)
C92 H92A 0.9900
C92 H92B 0.9900
